data_1531916
loop_
_publ_author_name
'Mancour-Billah, A.'
'Chevrel, R.'

_publ_section_title
;
 A new increasing delocalization of M = 3d-elements (Ti, Fe, Co) in the
 channels network of the ternary My Mo6 Se8 Chevrel phases
;
_journal_name_full 'Journal of Solid State Chemistry'
_journal_page_first 281
_journal_page_last 288
_journal_volume 170
_journal_year 2003
_chemical_formula_sum 'Fe Mo6 Se8'
_space_group_IT_number 2
_symmetry_space_group_name_Hall '-P 1'
_symmetry_space_group_name_H-M 'P -1'
_cell_angle_alpha 95.96
_cell_angle_beta 90.57
_cell_angle_gamma 94.47
_cell_formula_units_Z 1
_cell_length_a 6.717
_cell_length_b 6.75
_cell_length_c 6.767
_cell_volume 304.177
_citation_journal_id_ASTM JSSCBI
_cod_data_source_file Mancour-Billah_JSSCBI_2003_1474.cif
_cod_data_source_block Fe1Mo6Se8
_cod_original_cell_volume 304.1771
_cod_original_formula_sum 'Fe1 Mo6 Se8'
_cod_database_code 1531916

loop_
_symmetry_equiv_pos_as_xyz
x,y,z
-x,-y,-z

loop_
_atom_site_label
_atom_site_type_symbol
_atom_site_fract_x
_atom_site_fract_y
_atom_site_fract_z
_atom_site_occupancy
_atom_site_U_iso_or_equiv
Se2 Se-2 0.7449 0.3708 0.1135 1 0.0
Mo1 Mo+2 0.23284 0.41729 0.54575 1 0.0
Fe1 Fe+3 0.5123 0.0819 0.0207 0.5 0.0
Mo3 Mo+2 0.4204 0.53802 0.22881 1 0.0
Se4 Se-2 0.2166 0.1997 0.2059 1 0.0
Se3 Se-2 0.1341 0.7281 0.3803 1 0.0
Se1 Se-2 0.3547 0.1297 0.719 1 0.0
Mo2 Mo+2 0.54875 0.23097 0.409 1 0.0
